data_4063768
loop_
_publ_author_name
'Micallef, Leanne S.'
'Loughrey, Bradley T.'
'Healy, Peter C.'
'Parsons, Peter G.'
'Williams, Michael L.'

_publ_section_title
;
 Mono- and 1,1&#x2032;-Disubstituted Organoruthenium Cyclopentadiene
 Complexes: Synthesis, Structural Characterization, and Antitumoral
 Evaluation
;
_journal_issue 6
_journal_name_full Organometallics
_journal_page_first 1395
_journal_paper_doi 10.1021/om100928s
_journal_volume 30
_journal_year 2011
_chemical_compound_source 'see text'
_chemical_formula_moiety 'C22 H18 O3 Ru2'
_chemical_formula_sum 'C22 H18 O3 Ru2'
_chemical_formula_weight 532.50
_chemical_name_systematic
;
ruthenocene carboxylic anhydride 
;
_space_group_IT_number 14
_symmetry_cell_setting monoclinic
_symmetry_Int_Tables_number 14
_symmetry_space_group_name_Hall '-P 2yn'
_symmetry_space_group_name_H-M 'P 1 21/n 1'
_atom_sites_solution_hydrogens geom
_atom_sites_solution_primary direct
_atom_sites_solution_secondary difmap
_cell_angle_alpha 90
_cell_angle_beta 99.069(19)
_cell_angle_gamma 90
_cell_formula_units_Z 4
_cell_length_a 17.126(5)
_cell_length_b 13.960(4)
_cell_length_c 7.6170(16)
_cell_measurement_reflns_used 25
_cell_measurement_temperature 295
_cell_measurement_theta_max 15.2
_cell_measurement_theta_min 12.7
_cell_volume 1798.3(8)
_computing_cell_refinement 'MSC/AFC7 Diffractometer Control (MSC, 1999)'
_computing_data_collection 'MSC/AFC7 Diffractometer Control (MSC, 1999)'
_computing_data_reduction 'teXsan for Windows (MSC, 2001)'
_computing_molecular_graphics 'ORTEP3 (Farrugia, 1997)'
_computing_publication_material 'teXsan for Windows (MSC, 2001); PLATON (Spek, 2003)'
_computing_structure_refinement 'teXsan for Windows (MSC, 2001); SHELXL-97 (Sheldrick, 1997)'
_computing_structure_solution 'teXsan for Windows (MSC, 2001)'
_diffrn_ambient_temperature 295
_diffrn_measured_fraction_theta_full 1.000
_diffrn_measured_fraction_theta_max 1.000
_diffrn_measurement_device 'Rigaku AFC7R'
_diffrn_measurement_method \w-2\q
_diffrn_radiation_detector 'scintillation counter'
_diffrn_radiation_monochromator graphite
_diffrn_radiation_source 'Rigaku rotating anode'
_diffrn_radiation_type 'Mo K\a'
_diffrn_radiation_wavelength 0.71069
_diffrn_reflns_av_R_equivalents 0.0244
_diffrn_reflns_av_sigmaI/netI 0.0241
_diffrn_reflns_limit_h_max 22
_diffrn_reflns_limit_h_min -9
_diffrn_reflns_limit_k_max 18
_diffrn_reflns_limit_k_min 0
_diffrn_reflns_limit_l_max 9
_diffrn_reflns_limit_l_min -9
_diffrn_reflns_number 4575
_diffrn_reflns_reduction_process ' ?'
_diffrn_reflns_theta_full 27.49
_diffrn_reflns_theta_max 27.49
_diffrn_reflns_theta_min 2.78
_diffrn_standards_decay_% 3.83
_diffrn_standards_interval_count 150
_diffrn_standards_number 3
_exptl_absorpt_coefficient_mu 1.700
_exptl_absorpt_correction_T_max 0.727
_exptl_absorpt_correction_T_min 0.630
_exptl_absorpt_correction_type psi-scan
_exptl_absorpt_process_details '(North, Phillips & Mathews, 1968)'
_exptl_crystal_colour colorless
_exptl_crystal_density_diffrn 1.967
_exptl_crystal_density_method 'not measured'
_exptl_crystal_description prismatic
_exptl_crystal_F_000 1048
_exptl_crystal_size_max 0.300
_exptl_crystal_size_mid 0.300
_exptl_crystal_size_min 0.200
_refine_diff_density_max 0.582
_refine_diff_density_min -0.590
_refine_diff_density_rms 0.096
_refine_ls_extinction_coef 0.0042(3)
_refine_ls_extinction_expression FC^*^=KFC[1+0.001XFC^2^\L^3^/SIN(2\Q)]^-1/4^
_refine_ls_extinction_method shelxl
_refine_ls_goodness_of_fit_ref 1.120
_refine_ls_hydrogen_treatment constr
_refine_ls_matrix_type full
_refine_ls_number_parameters 245
_refine_ls_number_reflns 4119
_refine_ls_number_restraints 0
_refine_ls_restrained_S_all 1.120
_refine_ls_R_factor_all 0.0322
_refine_ls_R_factor_gt 0.0257
_refine_ls_shift/su_max 0.001
_refine_ls_shift/su_mean 0.000
_refine_ls_structure_factor_coef Fsqd
_refine_ls_weighting_details 'calc w=1/[\s^2^(Fo^2^)+(0.0310P)^2^+1.9662P] where P=(Fo^2^+2Fc^2^)/3'
_refine_ls_weighting_scheme calc
_refine_ls_wR_factor_gt 0.0665
_refine_ls_wR_factor_ref 0.0711
_reflns_number_gt 3660
_reflns_number_total 4119
_reflns_threshold_expression I>2\s(I)
_cod_data_source_file om100928s_si_001.cif
_cod_data_source_block I
_cod_depositor_comments
;
The following automatic conversions were performed:

'_symmetry_cell_setting' value 'Monoclinic' changed to 'monoclinic'
according to /home/saulius/struct/CIF-dictionaries/cif_core.dic
dictionary named 'cif_core.dic' version 2.4.1 from 2010-06-29.

Automatic conversion script
Id: cif_fix_values 1715 2011-07-08 13:25:40Z adriana 
;
_cod_original_sg_symbol_H-M 'P 21/n'
_cod_database_code 4063768

loop_
_symmetry_equiv_pos_site_id
_symmetry_equiv_pos_as_xyz
1 x,y,z
2 1/2-x,1/2+y,1/2-z
3 -x,-y,-z
4 1/2+x,1/2-y,1/2+z

loop_
_atom_site_aniso_label
_atom_site_aniso_U_11
_atom_site_aniso_U_22
_atom_site_aniso_U_33
_atom_site_aniso_U_23
_atom_site_aniso_U_13
_atom_site_aniso_U_12
Ru1 0.0330(1) 0.0261(1) 0.0276(1) 0.0008(1) 0.0061(1) -0.0050(1)
Ru2 0.0307(1) 0.0289(1) 0.0307(1) 0.0040(1) 0.0048(1) 0.0008(1)
O11 0.0763(19) 0.0530(15) 0.0417(13) 0.0075(12) 0.0140(12) 0.0204(14)
O21 0.0481(13) 0.0319(11) 0.0482(13) -0.0051(9) 0.0228(10) -0.0007(9)
O31 0.0318(11) 0.0490(13) 0.0440(12) -0.0032(10) 0.0076(9) 0.0022(9)
C11 0.0381(15) 0.0278(13) 0.0355(14) 0.0011(11) 0.0128(12) -0.0034(11)
C12 0.0311(14) 0.0359(15) 0.0458(17) 0.0042(13) 0.0064(12) -0.0051(12)
C13 0.0460(18) 0.051(2) 0.0384(17) 0.0055(14) -0.0012(14) -0.0181(15)
C14 0.056(2) 0.0417(17) 0.0378(16) -0.0104(13) 0.0142(14) -0.0213(15)
C15 0.0513(18) 0.0250(13) 0.0414(16) -0.0025(12) 0.0186(14) -0.0072(12)
C21 0.0445(17) 0.0424(17) 0.0355(15) 0.0004(13) -0.0008(13) -0.0122(14)
C22 0.0448(18) 0.0299(15) 0.0554(19) -0.0088(14) 0.0087(15) -0.0100(13)
C23 0.0466(18) 0.0361(16) 0.0464(18) 0.0126(14) 0.0026(14) -0.0145(14)
C24 0.0457(18) 0.0499(19) 0.0385(16) -0.0001(14) 0.0148(14) -0.0153(15)
C25 0.0284(14) 0.0438(17) 0.057(2) -0.0006(15) 0.0064(14) -0.0044(13)
C31 0.0363(14) 0.0313(14) 0.0278(13) 0.0023(11) 0.0063(11) 0.0025(11)
C32 0.0410(16) 0.0339(15) 0.0305(14) 0.0003(11) 0.0031(12) 0.0005(12)
C33 0.0504(18) 0.0394(17) 0.0365(16) -0.0003(13) 0.0117(13) 0.0086(14)
C34 0.0390(16) 0.0498(19) 0.0438(17) 0.0101(15) 0.0157(14) 0.0072(14)
C35 0.0380(16) 0.0368(15) 0.0350(15) 0.0071(12) 0.0077(12) -0.0027(12)
C41 0.0469(18) 0.0479(18) 0.0336(15) 0.0068(13) 0.0119(13) 0.0026(14)
C42 0.0495(19) 0.0460(19) 0.0415(17) 0.0115(15) 0.0052(14) -0.0110(15)
C43 0.057(2) 0.0352(16) 0.0423(17) 0.0099(14) 0.0030(15) 0.0026(15)
C44 0.0355(16) 0.0506(19) 0.0410(16) 0.0105(15) 0.0012(13) 0.0054(14)
C45 0.0485(18) 0.0398(16) 0.0340(15) 0.0009(13) 0.0021(13) -0.0037(14)
C111 0.0498(18) 0.0272(14) 0.0362(15) 0.0002(12) 0.0169(13) -0.0002(12)
C311 0.0403(15) 0.0329(14) 0.0225(12) 0.0029(10) 0.0071(11) 0.0011(12)

loop_
_atom_site_label
_atom_site_type_symbol
_atom_site_thermal_displace_type
_atom_site_fract_x
_atom_site_fract_y
_atom_site_fract_z
_atom_site_occupancy
_atom_site_U_iso_or_equiv
Ru1 Ru Uani 0.23567(1) 0.02257(2) 0.51230(3) 1.000 0.0287(1)
Ru2 Ru Uani 0.03513(1) 0.26858(2) 0.80800(3) 1.000 0.0301(1)
O11 O Uani 0.22585(18) -0.0960(2) 0.9633(3) 1.000 0.0565(9)
O21 O Uani 0.13275(14) 0.02056(15) 0.9258(3) 1.000 0.0411(7)
O31 O Uani 0.23070(13) 0.13098(18) 0.9726(3) 1.000 0.0414(7)
C11 C Uani 0.16359(18) -0.0571(2) 0.6700(4) 1.000 0.0331(8)
C12 C Uani 0.11334(18) 0.0056(2) 0.5542(4) 1.000 0.0376(9)
C13 C Uani 0.1186(2) -0.0214(3) 0.3778(5) 1.000 0.0460(11)
C14 C Uani 0.1712(2) -0.1001(2) 0.3815(4) 1.000 0.0444(10)
C15 C Uani 0.2004(2) -0.1227(2) 0.5623(4) 1.000 0.0380(9)
C21 C Uani 0.3391(2) 0.0897(2) 0.6642(4) 1.000 0.0416(9)
C22 C Uani 0.2872(2) 0.1623(2) 0.5850(5) 1.000 0.0433(10)
C23 C Uani 0.2788(2) 0.1513(2) 0.3987(5) 1.000 0.0435(10)
C24 C Uani 0.3253(2) 0.0721(3) 0.3627(4) 1.000 0.0438(10)
C25 C Uani 0.36310(19) 0.0344(2) 0.5259(5) 1.000 0.0431(10)
C31 C Uani 0.09919(18) 0.1736(2) 1.0063(4) 1.000 0.0317(8)
C32 C Uani 0.10946(19) 0.2708(2) 1.0678(4) 1.000 0.0354(9)
C33 C Uani 0.0333(2) 0.3064(2) 1.0871(4) 1.000 0.0416(10)
C34 C Uani -0.0237(2) 0.2336(3) 1.0365(5) 1.000 0.0432(10)
C35 C Uani 0.01637(18) 0.1515(2) 0.9863(4) 1.000 0.0364(9)
C41 C Uani 0.0740(2) 0.2649(3) 0.5474(4) 1.000 0.0422(10)
C42 C Uani 0.0796(2) 0.3599(3) 0.6137(5) 1.000 0.0459(11)
C43 C Uani 0.0026(2) 0.3905(2) 0.6354(5) 1.000 0.0454(10)
C44 C Uani -0.05029(19) 0.3141(3) 0.5820(4) 1.000 0.0429(10)
C45 C Uani -0.0060(2) 0.2369(2) 0.5275(4) 1.000 0.0412(9)
C111 C Uani 0.1816(2) -0.0489(2) 0.8622(4) 1.000 0.0366(9)
C311 C Uani 0.16252(18) 0.1108(2) 0.9681(4) 1.000 0.0317(8)
H12 H Uiso 0.08180 0.05550 0.58980 1.000 0.0430
H13 H Uiso 0.09140 0.00840 0.27360 1.000 0.0520
H14 H Uiso 0.18470 -0.13220 0.28050 1.000 0.0520
H15 H Uiso 0.23610 -0.17170 0.60340 1.000 0.0440
H21 H Uiso 0.35540 0.07960 0.78900 1.000 0.0480
H22 H Uiso 0.26280 0.20990 0.64760 1.000 0.0500
H23 H Uiso 0.24750 0.19030 0.31160 1.000 0.0520
H24 H Uiso 0.33030 0.04790 0.24740 1.000 0.0500
H25 H Uiso 0.39890 -0.01840 0.54030 1.000 0.0510
H32 H Uiso 0.15760 0.30490 1.09100 1.000 0.0410
H33 H Uiso 0.02280 0.36840 1.12910 1.000 0.0470
H34 H Uiso -0.07880 0.23920 1.03600 1.000 0.0510
H35 H Uiso -0.00750 0.09220 0.94650 1.000 0.0410
H41 H Uiso 0.11670 0.22680 0.52220 1.000 0.0490
H42 H Uiso 0.12700 0.39710 0.63940 1.000 0.0530
H43 H Uiso -0.01080 0.45110 0.67730 1.000 0.0530
H44 H Uiso -0.10560 0.31560 0.58350 1.000 0.0500
H45 H Uiso -0.02670 0.17660 0.48440 1.000 0.0480

loop_
_atom_type_symbol
_atom_type_description
_atom_type_scat_dispersion_real
_atom_type_scat_dispersion_imag
_atom_type_scat_source
Ru Ru -1.2594 0.8363 'International Tables Vol C Tables 4.2.6.8 and 6.1.1.4'
O O 0.0106 0.0060 'International Tables Vol C Tables 4.2.6.8 and 6.1.1.4'
H H 0.0000 0.0000 'International Tables Vol C Tables 4.2.6.8 and 6.1.1.4'
C C 0.0033 0.0016 'International Tables Vol C Tables 4.2.6.8 and 6.1.1.4'

loop_
_geom_angle_atom_site_label_1
_geom_angle_atom_site_label_2
_geom_angle_atom_site_label_3
_geom_angle
_geom_angle_publ_flag
C11 Ru1 C12 38.46(11) yes
C11 Ru1 C13 63.57(13) yes
C11 Ru1 C14 63.86(11) yes
C11 Ru1 C15 38.85(12) yes
C11 Ru1 C21 114.56(12) yes
C11 Ru1 C22 124.33(13) yes
C11 Ru1 C23 155.00(12) yes
C11 Ru1 C24 166.33(13) yes
C11 Ru1 C25 132.02(12) yes
C12 Ru1 C13 37.69(13) yes
C12 Ru1 C14 63.56(12) yes
C12 Ru1 C15 64.65(12) yes
C12 Ru1 C21 133.71(12) yes
C12 Ru1 C22 114.86(12) yes
C12 Ru1 C23 122.85(12) yes
C12 Ru1 C24 152.75(12) yes
C12 Ru1 C25 168.83(13) yes
C13 Ru1 C14 37.78(14) yes
C13 Ru1 C15 63.90(14) yes
C13 Ru1 C21 168.65(13) yes
C13 Ru1 C22 132.43(14) yes
C13 Ru1 C23 112.88(14) yes
C13 Ru1 C24 121.07(13) yes
C13 Ru1 C25 151.79(14) yes
C14 Ru1 C15 38.16(11) yes
C14 Ru1 C21 152.98(12) yes
C14 Ru1 C22 166.32(12) yes
C14 Ru1 C23 130.08(13) yes
C14 Ru1 C24 111.03(13) yes
C14 Ru1 C25 120.74(12) yes
C15 Ru1 C21 122.50(12) yes
C15 Ru1 C22 155.13(13) yes
C15 Ru1 C23 164.87(12) yes
C15 Ru1 C24 129.20(14) yes
C15 Ru1 C25 111.60(12) yes
C21 Ru1 C22 38.10(12) yes
C21 Ru1 C23 63.59(12) yes
C21 Ru1 C24 63.62(12) yes
C21 Ru1 C25 38.10(13) yes
C22 Ru1 C23 37.88(14) yes
C22 Ru1 C24 63.56(14) yes
C22 Ru1 C25 63.65(12) yes
C23 Ru1 C24 38.06(14) yes
C23 Ru1 C25 63.56(12) yes
C24 Ru1 C25 37.92(13) yes
C31 Ru2 C32 38.58(11) yes
C31 Ru2 C33 63.66(11) yes
C31 Ru2 C34 63.79(13) yes
C31 Ru2 C35 38.52(12) yes
C31 Ru2 C41 115.04(13) yes
C31 Ru2 C42 129.55(13) yes
C31 Ru2 C43 162.46(12) yes
C31 Ru2 C44 158.93(13) yes
C31 Ru2 C45 127.26(11) yes
C32 Ru2 C33 38.03(12) yes
C32 Ru2 C34 63.84(13) yes
C32 Ru2 C35 64.36(11) yes
C32 Ru2 C41 127.29(12) yes
C32 Ru2 C42 113.07(13) yes
C32 Ru2 C43 126.66(12) yes
C32 Ru2 C44 160.15(13) yes
C32 Ru2 C45 160.52(12) yes
C33 Ru2 C34 37.70(13) yes
C33 Ru2 C35 63.34(11) yes
C33 Ru2 C41 159.30(13) yes
C33 Ru2 C42 125.22(13) yes
C33 Ru2 C43 110.90(12) yes
C33 Ru2 C44 125.92(13) yes
C33 Ru2 C45 160.58(13) yes
C34 Ru2 C35 37.80(13) yes
C34 Ru2 C41 162.59(15) yes
C34 Ru2 C42 156.93(15) yes
C34 Ru2 C43 123.23(14) yes
C34 Ru2 C44 110.92(13) yes
C34 Ru2 C45 127.68(13) yes
C35 Ru2 C41 129.95(14) yes
C35 Ru2 C42 164.29(13) yes
C35 Ru2 C43 156.42(12) yes
C35 Ru2 C44 124.48(13) yes
C35 Ru2 C45 113.61(11) yes
C41 Ru2 C42 37.83(15) yes
C41 Ru2 C43 63.58(14) yes
C41 Ru2 C44 63.36(13) yes
C41 Ru2 C45 37.57(13) yes
C42 Ru2 C43 38.13(14) yes
C42 Ru2 C44 63.53(13) yes
C42 Ru2 C45 63.13(13) yes
C43 Ru2 C44 38.11(14) yes
C43 Ru2 C45 63.52(12) yes
C44 Ru2 C45 37.95(13) yes
C111 O21 C311 119.3(3) yes
Ru1 C11 C12 71.53(17) yes
Ru1 C11 C15 70.78(17) yes
Ru1 C11 C111 118.1(2) yes
C12 C11 C15 108.2(3) no
C12 C11 C111 125.8(3) no
C15 C11 C111 125.6(3) no
Ru1 C12 C11 70.02(18) yes
Ru1 C12 C13 71.52(19) yes
C11 C12 C13 107.5(3) no
Ru1 C13 C12 70.8(2) yes
Ru1 C13 C14 71.10(19) yes
C12 C13 C14 108.9(3) no
Ru1 C14 C13 71.12(19) yes
Ru1 C14 C15 70.03(17) yes
C13 C14 C15 108.4(3) no
Ru1 C15 C11 70.37(16) yes
Ru1 C15 C14 71.81(17) yes
C11 C15 C14 107.0(3) no
Ru1 C21 C22 71.20(19) yes
Ru1 C21 C25 71.13(18) yes
C22 C21 C25 108.0(3) no
Ru1 C22 C21 70.71(17) yes
Ru1 C22 C23 70.96(18) yes
C21 C22 C23 107.9(3) no
Ru1 C23 C22 71.16(18) yes
Ru1 C23 C24 70.61(19) yes
C22 C23 C24 108.0(3) no
Ru1 C24 C23 71.34(19) yes
Ru1 C24 C25 71.44(19) yes
C23 C24 C25 108.4(3) no
Ru1 C25 C21 70.77(19) yes
Ru1 C25 C24 70.6(2) yes
C21 C25 C24 107.8(3) no
Ru2 C31 C32 70.91(17) yes
Ru2 C31 C35 71.05(17) yes
Ru2 C31 C311 122.5(2) yes
C32 C31 C35 107.8(3) no
C32 C31 C311 125.1(3) no
C35 C31 C311 127.1(3) no
Ru2 C32 C31 70.52(17) yes
Ru2 C32 C33 71.66(18) yes
C31 C32 C33 107.2(3) no
Ru2 C33 C32 70.32(17) yes
Ru2 C33 C34 71.29(19) yes
C32 C33 C34 108.9(3) no
Ru2 C34 C33 71.0(2) yes
Ru2 C34 C35 70.41(19) yes
C33 C34 C35 108.1(3) no
Ru2 C35 C31 70.43(17) yes
Ru2 C35 C34 71.79(19) yes
C31 C35 C34 108.0(3) no
Ru2 C41 C42 70.6(2) yes
Ru2 C41 C45 71.04(18) yes
C42 C41 C45 107.9(3) no
Ru2 C42 C41 71.5(2) yes
Ru2 C42 C43 70.5(2) yes
C41 C42 C43 108.1(3) no
Ru2 C43 C42 71.3(2) yes
Ru2 C43 C44 71.02(19) yes
C42 C43 C44 107.7(3) no
Ru2 C44 C43 70.87(19) yes
Ru2 C44 C45 71.63(19) yes
C43 C44 C45 108.0(3) no
Ru2 C45 C41 71.40(18) yes
Ru2 C45 C44 70.42(17) yes
C41 C45 C44 108.3(3) no
O11 C111 O21 120.5(3) yes
O11 C111 C11 128.4(3) yes
O21 C111 C11 110.9(3) yes
Ru1 C12 H12 124.00 no
C11 C12 H12 126.00 no
C13 C12 H12 126.00 no
C12 C13 H13 126.00 no
C14 C13 H13 126.00 no
Ru1 C13 H13 124.00 no
Ru1 C14 H14 125.00 no
C13 C14 H14 126.00 no
C15 C14 H14 126.00 no
Ru1 C15 H15 124.00 no
C14 C15 H15 127.00 no
C11 C15 H15 127.00 no
C22 C21 H21 126.00 no
C25 C21 H21 126.00 no
Ru1 C21 H21 123.00 no
Ru1 C22 H22 124.00 no
C21 C22 H22 126.00 no
C23 C22 H22 127.00 no
C22 C23 H23 126.00 no
C24 C23 H23 126.00 no
Ru1 C23 H23 124.00 no
Ru1 C24 H24 123.00 no
C23 C24 H24 126.00 no
C25 C24 H24 126.00 no
Ru1 C25 H25 125.00 no
C24 C25 H25 126.00 no
C21 C25 H25 126.00 no
C33 C32 H32 126.00 no
Ru2 C32 H32 123.00 no
C31 C32 H32 127.00 no
Ru2 C33 H33 125.00 no
C32 C33 H33 125.00 no
C34 C33 H33 126.00 no
Ru2 C34 H34 124.00 no
C35 C34 H34 126.00 no
C33 C34 H34 126.00 no
Ru2 C35 H35 123.00 no
C31 C35 H35 126.00 no
C34 C35 H35 126.00 no
Ru2 C41 H41 123.00 no
C42 C41 H41 126.00 no
C45 C41 H41 126.00 no
C43 C42 H42 126.00 no
C41 C42 H42 126.00 no
Ru2 C42 H42 124.00 no
Ru2 C43 H43 123.00 no
C42 C43 H43 126.00 no
C44 C43 H43 126.00 no
Ru2 C44 H44 123.00 no
C45 C44 H44 127.00 no
C43 C44 H44 125.00 no
Ru2 C45 H45 124.00 no
C41 C45 H45 126.00 no
C44 C45 H45 126.00 no
O21 C311 C31 109.7(3) yes
O31 C311 C31 127.3(3) yes
O21 C311 O31 123.1(3) yes

loop_
_geom_bond_atom_site_label_1
_geom_bond_atom_site_label_2
_geom_bond_distance
_geom_bond_publ_flag
Ru1 C11 2.161(3) yes
Ru1 C12 2.181(3) yes
Ru1 C13 2.191(4) yes
Ru1 C14 2.190(3) yes
Ru1 C15 2.167(3) yes
Ru1 C21 2.170(3) yes
Ru1 C22 2.176(3) yes
Ru1 C23 2.174(3) yes
Ru1 C24 2.164(3) yes
Ru1 C25 2.175(3) yes
Ru2 C31 2.173(3) yes
Ru2 C32 2.178(3) yes
Ru2 C33 2.196(3) yes
Ru2 C34 2.199(4) yes
Ru2 C35 2.181(3) yes
Ru2 C41 2.192(3) yes
Ru2 C42 2.180(4) yes
Ru2 C43 2.169(3) yes
Ru2 C44 2.171(3) yes
Ru2 C45 2.187(3) yes
O11 C111 1.190(4) yes
O21 C111 1.415(4) yes
O21 C311 1.378(4) yes
O31 C311 1.196(4) yes
C11 C12 1.430(4) no
C11 C15 1.440(4) no
C11 C111 1.452(4) no
C12 C13 1.412(5) no
C13 C14 1.418(5) no
C14 C15 1.425(4) no
C21 C22 1.419(4) no
C21 C25 1.418(5) no
C22 C23 1.412(5) no
C23 C24 1.414(5) no
C24 C25 1.410(5) no
C31 C32 1.437(4) no
C31 C35 1.436(4) no
C31 C311 1.459(4) no
C32 C33 1.425(5) no
C33 C34 1.420(5) no
C34 C35 1.419(5) no
C41 C42 1.417(6) no
C41 C45 1.410(5) no
C42 C43 1.420(5) no
C43 C44 1.417(5) no
C44 C45 1.417(5) no
C12 H12 0.9500 no
C13 H13 0.9500 no
C14 H14 0.9500 no
C15 H15 0.9400 no
C21 H21 0.9600 no
C22 H22 0.9500 no
C23 H23 0.9500 no
C24 H24 0.9600 no
C25 H25 0.9500 no
C32 H32 0.9400 no
C33 H33 0.9500 no
C34 H34 0.9500 no
C35 H35 0.9500 no
C41 H41 0.9500 no
C42 H42 0.9600 no
C43 H43 0.9500 no
C44 H44 0.9500 no
C45 H45 0.9500 no

loop_
_geom_contact_atom_site_label_1
_geom_contact_atom_site_label_2
_geom_contact_distance
_geom_contact_site_symmetry_2
_geom_contact_publ_flag
Ru1 O31 3.832(3) . no
Ru1 C311 4.063(3) . no
Ru1 H41 3.5100 . no
Ru1 H32 3.6900 2_546 no
Ru1 H42 3.7000 2_546 no
Ru2 H12 3.5600 . no
Ru2 H25 3.3200 2_556 no
O11 O31 3.170(4) . no
O11 C22 3.398(4) 2_546 no
O31 Ru1 3.832(3) . no
O31 C21 3.267(4) . no
O31 C22 3.278(4) . no
O31 C23 3.233(4) 1_556 no
O31 C24 3.258(4) 1_556 no
O31 O11 3.170(4) . no
O11 H22 2.8500 2_546 no
O11 H14 2.6700 1_556 no
O11 H42 2.7600 2_546 no
O21 H35 2.6300 . no
O21 H12 2.6200 . no
O21 H13 2.8500 1_556 no
O31 H21 2.8200 . no
O31 H22 2.8400 . no
O31 H23 2.6800 1_556 no
O31 H24 2.7400 1_556 no
O31 H15 2.8900 2_556 no
O31 H44 2.9000 4_555 no
C11 C13 2.292(5) . no
C11 C14 2.301(4) . no
C12 C14 2.302(4) . no
C12 C15 2.325(4) . no
C12 C111 2.566(4) . no
C12 C311 3.460(4) . no
C13 C11 2.292(5) . no
C13 C15 2.306(5) . no
C14 C45 3.571(5) 3_556 no
C14 C11 2.301(4) . no
C14 C12 2.302(4) . no
C14 C24 3.589(5) . no
C15 C25 3.591(5) . no
C15 C12 2.325(4) . no
C15 C13 2.306(5) . no
C15 C111 2.572(4) . no
C21 C23 2.289(5) . no
C21 C24 2.285(4) . no
C21 O31 3.267(4) . no
C22 C24 2.286(5) . no
C22 C25 2.295(4) . no
C22 O11 3.398(4) 2_556 no
C22 O31 3.278(4) . no
C23 C25 2.290(5) . no
C23 O31 3.233(4) 1_554 no
C23 C21 2.289(5) . no
C24 O31 3.258(4) 1_554 no
C24 C22 2.286(5) . no
C24 C14 3.589(5) . no
C24 C21 2.285(4) . no
C25 C22 2.295(4) . no
C25 C23 2.290(5) . no
C25 C15 3.591(5) . no
C31 C33 2.304(4) . no
C31 C34 2.310(5) . no
C32 C34 2.314(5) . no
C32 C35 2.321(4) . no
C32 C311 2.571(4) . no
C33 C35 2.298(4) . no
C33 C41 3.513(4) 1_556 no
C33 C31 2.304(4) . no
C33 C43 3.595(5) . no
C34 C31 2.310(5) . no
C34 C32 2.314(5) . no
C34 C44 3.600(5) . no
C35 C33 2.298(4) . no
C35 C311 2.592(4) . no
C35 C32 2.321(4) . no
C41 C44 2.291(5) . no
C41 C33 3.513(4) 1_554 no
C41 C43 2.297(5) . no
C42 C44 2.290(5) . no
C42 C45 2.286(5) . no
C43 C41 2.297(5) . no
C43 C45 2.293(4) . no
C43 C33 3.595(5) . no
C44 C41 2.291(5) . no
C44 C34 3.600(5) . no
C44 C42 2.290(5) . no
C45 C14 3.571(5) 3_556 no
C45 C42 2.286(5) . no
C45 C43 2.293(4) . no
C11 H45 2.9700 3_556 no
C11 H12 2.1300 . no
C11 H15 2.1300 . no
C12 H41 3.1000 . no
C12 H13 2.1100 . no
C12 H45 2.9400 3_556 no
C13 H12 2.1200 . no
C13 H14 2.1200 . no
C13 H45 2.9700 3_556 no
C13 H35 3.0400 3_556 no
C14 H13 2.1200 . no
C14 H15 2.1200 . no
C14 H45 3.0200 3_556 no
C15 H45 3.0300 3_556 no
C15 H32 3.0300 2_546 no
C15 H14 2.1200 . no
C21 H42 3.0900 2_546 no
C21 H22 2.1200 . no
C21 H25 2.1300 . no
C21 H34 3.0100 4_554 no
C22 H41 3.0200 . no
C22 H23 2.1200 . no
C22 H34 2.7500 4_554 no
C22 H21 2.1300 . no
C23 H22 2.1200 . no
C23 H34 2.9300 4_554 no
C23 H24 2.1200 . no
C24 H44 3.0300 4_554 no
C24 H25 2.1200 . no
C24 H23 2.1200 . no
C25 H24 2.1200 . no
C25 H21 2.1200 . no
C25 H33 3.0400 4_554 no
C31 H32 2.1400 . no
C31 H35 2.1400 . no
C31 H13 3.0900 1_556 no
C32 H25 3.0500 2_556 no
C32 H33 2.1200 . no
C32 H23 2.9900 1_556 no
C33 H32 2.1200 . no
C33 H34 2.1200 . no
C33 H25 2.9400 2_556 no
C34 H35 2.1200 . no
C34 H33 2.1200 . no
C35 H13 3.0900 1_556 no
C35 H34 2.1200 . no
C41 H42 2.1300 . no
C41 H45 2.1100 . no
C41 H12 2.9400 . no
C42 H43 2.1200 . no
C42 H41 2.1200 . no
C43 H25 3.0400 2_556 no
C43 H44 2.1100 . no
C43 H42 2.1300 . no
C44 H21 2.9400 4_454 no
C44 H43 2.1200 . no
C44 H45 2.1200 . no
C45 H41 2.1100 . no
C45 H44 2.1300 . no
C45 H12 2.9500 . no
C311 Ru1 4.063(3) . no
C311 C12 3.460(4) . no
C311 H12 3.0900 . no
C311 H23 3.0000 1_556 no
H12 Ru2 3.5600 . no
H12 O21 2.6200 . no
H12 C41 2.9400 . no
H12 C45 2.9500 . no
H12 C311 3.0900 . no
H12 H41 2.5400 . no
H12 H45 2.5500 . no
H13 O21 2.8500 1_554 no
H13 C31 3.0900 1_554 no
H13 C35 3.0900 1_554 no
H13 H35 2.4700 3_556 no
H14 O11 2.6700 1_554 no
H15 O31 2.8900 2_546 no
H15 H22 2.5100 2_546 no
H15 H32 2.5400 2_546 no
H21 O31 2.8200 . no
H21 C44 2.9400 4_555 no
H22 O31 2.8400 . no
H22 H41 2.5400 . no
H22 O11 2.8500 2_556 no
H22 H15 2.5100 2_556 no
H23 O31 2.6800 1_554 no
H23 C32 2.9900 1_554 no
H23 C311 3.0000 1_554 no
H24 O31 2.7400 1_554 no
H25 Ru2 3.3200 2_546 no
H25 C32 3.0500 2_546 no
H25 C33 2.9400 2_546 no
H25 C43 3.0400 2_546 no
H25 H33 2.5500 2_546 no
H32 Ru1 3.6900 2_556 no
H32 C15 3.0300 2_556 no
H32 H15 2.5400 2_556 no
H33 H25 2.5500 2_556 no
H33 C25 3.0400 4_455 no
H34 C21 3.0100 4_455 no
H34 C22 2.7500 4_455 no
H34 C23 2.9300 4_455 no
H35 O21 2.6300 . no
H35 C13 3.0400 3_556 no
H35 H13 2.4700 3_556 no
H41 Ru1 3.5100 . no
H41 C12 3.1000 . no
H41 C22 3.0200 . no
H41 H12 2.5400 . no
H41 H22 2.5400 . no
H42 Ru1 3.7000 2_556 no
H42 O11 2.7600 2_556 no
H42 C21 3.0900 2_556 no
H44 O31 2.9000 4_454 no
H44 C24 3.0300 4_455 no
H45 H12 2.5500 . no
H45 C11 2.9700 3_556 no
H45 C12 2.9400 3_556 no
H45 C13 2.9700 3_556 no
H45 C14 3.0200 3_556 no
H45 C15 3.0300 3_556 no

loop_
_geom_torsion_atom_site_label_1
_geom_torsion_atom_site_label_2
_geom_torsion_atom_site_label_3
_geom_torsion_atom_site_label_4
_geom_torsion
_geom_torsion_publ_flag
C12 Ru1 C11 C15 117.8(3) no
C12 Ru1 C11 C111 -121.4(3) no
C13 Ru1 C11 C12 -37.33(19) no
C13 Ru1 C11 C15 80.4(2) no
C13 Ru1 C11 C111 -158.7(3) no
C14 Ru1 C11 C12 -79.66(18) no
C14 Ru1 C11 C15 38.10(18) no
C14 Ru1 C11 C111 159.0(3) no
C15 Ru1 C11 C12 -117.8(3) no
C15 Ru1 C11 C111 120.9(3) no
C21 Ru1 C11 C12 130.26(17) no
C21 Ru1 C11 C15 -111.98(19) no
C21 Ru1 C11 C111 8.9(3) no
C22 Ru1 C11 C12 87.6(2) no
C22 Ru1 C11 C15 -154.62(18) no
C22 Ru1 C11 C111 -33.8(3) no
C23 Ru1 C11 C12 50.5(4) no
C23 Ru1 C11 C15 168.2(3) no
C23 Ru1 C11 C111 -70.9(4) no
C25 Ru1 C11 C12 171.42(17) no
C25 Ru1 C11 C15 -70.8(2) no
C25 Ru1 C11 C111 50.0(3) no
C11 Ru1 C12 C13 -117.4(3) no
C13 Ru1 C12 C11 117.4(3) no
C14 Ru1 C12 C11 80.50(18) no
C14 Ru1 C12 C13 -36.9(2) no
C15 Ru1 C12 C11 37.90(17) no
C15 Ru1 C12 C13 -79.5(2) no
C21 Ru1 C12 C11 -73.8(2) no
C21 Ru1 C12 C13 168.9(2) no
C22 Ru1 C12 C11 -114.59(19) no
C22 Ru1 C12 C13 128.1(2) no
C23 Ru1 C12 C11 -157.17(18) no
C23 Ru1 C12 C13 85.5(2) no
C24 Ru1 C12 C11 165.3(3) no
C24 Ru1 C12 C13 48.0(4) no
C11 Ru1 C13 C12 38.09(18) no
C11 Ru1 C13 C14 -80.7(2) no
C12 Ru1 C13 C14 -118.8(3) no
C14 Ru1 C13 C12 118.8(3) no
C15 Ru1 C13 C12 81.6(2) no
C15 Ru1 C13 C14 -37.14(19) no
C22 Ru1 C13 C12 -75.4(3) no
C22 Ru1 C13 C14 165.80(19) no
C23 Ru1 C13 C12 -114.6(2) no
C23 Ru1 C13 C14 126.6(2) no
C24 Ru1 C13 C12 -156.6(2) no
C24 Ru1 C13 C14 84.6(2) no
C25 Ru1 C13 C12 169.0(2) no
C25 Ru1 C13 C14 50.2(4) no
C11 Ru1 C14 C13 79.9(2) no
C11 Ru1 C14 C15 -38.79(19) no
C12 Ru1 C14 C13 36.8(2) no
C12 Ru1 C14 C15 -81.9(2) no
C13 Ru1 C14 C15 -118.7(3) no
C15 Ru1 C14 C13 118.7(3) no
C21 Ru1 C14 C13 173.1(3) no
C21 Ru1 C14 C15 54.5(3) no
C23 Ru1 C14 C13 -75.2(2) no
C23 Ru1 C14 C15 166.19(19) no
C24 Ru1 C14 C13 -114.0(2) no
C24 Ru1 C14 C15 127.4(2) no
C25 Ru1 C14 C13 -155.0(2) no
C25 Ru1 C14 C15 86.4(2) no
C11 Ru1 C15 C14 116.3(3) no
C12 Ru1 C15 C11 -37.51(18) no
C12 Ru1 C15 C14 78.8(2) no
C13 Ru1 C15 C11 -79.5(2) no
C13 Ru1 C15 C14 36.8(2) no
C14 Ru1 C15 C11 -116.3(3) no
C21 Ru1 C15 C11 89.7(2) no
C21 Ru1 C15 C14 -154.00(19) no
C22 Ru1 C15 C11 57.3(4) no
C22 Ru1 C15 C14 173.6(3) no
C24 Ru1 C15 C11 170.48(17) no
C24 Ru1 C15 C14 -73.2(2) no
C25 Ru1 C15 C11 131.01(19) no
C25 Ru1 C15 C14 -112.7(2) no
C11 Ru1 C21 C22 -115.0(2) no
C11 Ru1 C21 C25 127.59(18) no
C12 Ru1 C21 C22 -73.9(2) no
C12 Ru1 C21 C25 168.63(18) no
C14 Ru1 C21 C22 164.8(2) no
C14 Ru1 C21 C25 47.4(3) no
C15 Ru1 C21 C22 -158.6(2) no
C15 Ru1 C21 C25 84.0(2) no
C22 Ru1 C21 C25 -117.4(3) no
C23 Ru1 C21 C22 37.4(2) no
C23 Ru1 C21 C25 -80.1(2) no
C24 Ru1 C21 C22 80.1(2) no
C24 Ru1 C21 C25 -37.4(2) no
C25 Ru1 C21 C22 117.4(3) no
C11 Ru1 C22 C21 86.8(2) no
C11 Ru1 C22 C23 -155.44(19) no
C12 Ru1 C22 C21 130.05(19) no
C12 Ru1 C22 C23 -112.2(2) no
C13 Ru1 C22 C21 170.75(19) no
C13 Ru1 C22 C23 -71.5(3) no
C15 Ru1 C22 C21 47.1(4) no
C15 Ru1 C22 C23 164.8(3) no
C21 Ru1 C22 C23 117.7(3) no
C23 Ru1 C22 C21 -117.7(3) no
C24 Ru1 C22 C21 -80.2(2) no
C24 Ru1 C22 C23 37.5(2) no
C25 Ru1 C22 C21 -37.7(2) no
C25 Ru1 C22 C23 80.1(2) no
C11 Ru1 C23 C22 54.3(4) no
C11 Ru1 C23 C24 172.1(3) no
C12 Ru1 C23 C22 89.1(2) no
C12 Ru1 C23 C24 -153.11(18) no
C13 Ru1 C23 C22 130.6(2) no
C13 Ru1 C23 C24 -111.7(2) no
C14 Ru1 C23 C22 170.55(19) no
C14 Ru1 C23 C24 -71.7(2) no
C21 Ru1 C23 C22 -37.57(19) no
C21 Ru1 C23 C24 80.2(2) no
C22 Ru1 C23 C24 117.8(3) no
C24 Ru1 C23 C22 -117.8(3) no
C25 Ru1 C23 C22 -80.3(2) no
C25 Ru1 C23 C24 37.44(19) no
C12 Ru1 C24 C23 56.1(4) no
C12 Ru1 C24 C25 173.8(2) no
C13 Ru1 C24 C23 88.1(2) no
C13 Ru1 C24 C25 -154.2(2) no
C14 Ru1 C24 C23 128.9(2) no
C14 Ru1 C24 C25 -113.4(2) no
C15 Ru1 C24 C23 168.2(2) no
C15 Ru1 C24 C25 -74.1(2) no
C21 Ru1 C24 C23 -80.1(2) no
C21 Ru1 C24 C25 37.57(18) no
C22 Ru1 C24 C23 -37.4(2) no
C22 Ru1 C24 C25 80.3(2) no
C23 Ru1 C24 C25 117.7(3) no
C25 Ru1 C24 C23 -117.7(3) no
C11 Ru1 C25 C21 -76.0(2) no
C11 Ru1 C25 C24 166.3(2) no
C13 Ru1 C25 C21 169.7(3) no
C13 Ru1 C25 C24 52.0(4) no
C14 Ru1 C25 C21 -157.10(16) no
C14 Ru1 C25 C24 85.2(2) no
C15 Ru1 C25 C21 -115.56(18) no
C15 Ru1 C25 C24 126.7(2) no
C21 Ru1 C25 C24 -117.7(3) no
C22 Ru1 C25 C21 37.67(18) no
C22 Ru1 C25 C24 -80.1(2) no
C23 Ru1 C25 C21 80.15(19) no
C23 Ru1 C25 C24 -37.6(2) no
C24 Ru1 C25 C21 117.7(3) no
C32 Ru2 C31 C35 117.4(3) no
C32 Ru2 C31 C311 -120.1(3) no
C33 Ru2 C31 C32 -37.92(18) no
C33 Ru2 C31 C35 79.51(19) no
C33 Ru2 C31 C311 -158.0(3) no
C34 Ru2 C31 C32 -80.2(2) no
C34 Ru2 C31 C35 37.28(19) no
C34 Ru2 C31 C311 159.7(3) no
C35 Ru2 C31 C32 -117.4(3) no
C35 Ru2 C31 C311 122.5(3) no
C41 Ru2 C31 C32 119.1(2) no
C41 Ru2 C31 C35 -123.44(19) no
C41 Ru2 C31 C311 -1.0(3) no
C42 Ru2 C31 C32 77.3(2) no
C42 Ru2 C31 C35 -165.30(19) no
C42 Ru2 C31 C311 -42.8(3) no
C44 Ru2 C31 C32 -160.3(3) no
C44 Ru2 C31 C35 -42.9(4) no
C44 Ru2 C31 C311 79.6(4) no
C45 Ru2 C31 C32 161.06(18) no
C45 Ru2 C31 C35 -81.5(2) no
C45 Ru2 C31 C311 41.0(3) no
C31 Ru2 C32 C33 -116.6(3) no
C33 Ru2 C32 C31 116.6(3) no
C34 Ru2 C32 C31 80.0(2) no
C34 Ru2 C32 C33 -36.59(19) no
C35 Ru2 C32 C31 37.82(18) no
C35 Ru2 C32 C33 -78.80(18) no
C41 Ru2 C32 C31 -84.2(2) no
C41 Ru2 C32 C33 159.21(19) no
C42 Ru2 C32 C31 -125.2(2) no
C42 Ru2 C32 C33 118.22(19) no
C43 Ru2 C32 C31 -166.67(18) no
C43 Ru2 C32 C33 76.7(2) no
C31 Ru2 C33 C32 38.47(17) no
C31 Ru2 C33 C34 -80.5(2) no
C32 Ru2 C33 C34 -119.0(3) no
C34 Ru2 C33 C32 119.0(3) no
C35 Ru2 C33 C32 81.72(18) no
C35 Ru2 C33 C34 -37.2(2) no
C41 Ru2 C33 C32 -53.0(4) no
C41 Ru2 C33 C34 -172.0(3) no
C42 Ru2 C33 C32 -82.9(2) no
C42 Ru2 C33 C34 158.2(2) no
C43 Ru2 C33 C32 -123.31(18) no
C43 Ru2 C33 C34 117.7(2) no
C44 Ru2 C33 C32 -163.54(18) no
C44 Ru2 C33 C34 77.5(2) no
C31 Ru2 C34 C33 80.1(2) no
C31 Ru2 C34 C35 -37.98(18) no
C32 Ru2 C34 C33 36.91(18) no
C32 Ru2 C34 C35 -81.2(2) no
C33 Ru2 C34 C35 -118.1(3) no
C35 Ru2 C34 C33 118.1(3) no
C42 Ru2 C34 C33 -50.9(4) no
C42 Ru2 C34 C35 -168.9(3) no
C43 Ru2 C34 C33 -81.4(2) no
C43 Ru2 C34 C35 160.57(18) no
C44 Ru2 C34 C33 -122.2(2) no
C44 Ru2 C34 C35 119.7(2) no
C45 Ru2 C34 C33 -161.70(18) no
C45 Ru2 C34 C35 80.2(2) no
C31 Ru2 C35 C34 117.6(3) no
C32 Ru2 C35 C31 -37.88(17) no
C32 Ru2 C35 C34 79.7(2) no
C33 Ru2 C35 C31 -80.42(19) no
C33 Ru2 C35 C34 37.1(2) no
C34 Ru2 C35 C31 -117.6(3) no
C41 Ru2 C35 C31 80.5(2) no
C41 Ru2 C35 C34 -162.0(2) no
C43 Ru2 C35 C31 -161.6(3) no
C43 Ru2 C35 C34 -44.1(4) no
C44 Ru2 C35 C31 162.73(18) no
C44 Ru2 C35 C34 -79.7(2) no
C45 Ru2 C35 C31 120.78(18) no
C45 Ru2 C35 C34 -121.7(2) no
C31 Ru2 C41 C42 -123.0(2) no
C31 Ru2 C41 C45 119.25(19) no
C32 Ru2 C41 C42 -79.8(2) no
C32 Ru2 C41 C45 162.47(17) no
C33 Ru2 C41 C42 -41.6(5) no
C33 Ru2 C41 C45 -159.3(3) no
C35 Ru2 C41 C42 -165.66(19) no
C35 Ru2 C41 C45 76.6(2) no
C42 Ru2 C41 C45 -117.8(3) no
C43 Ru2 C41 C42 37.6(2) no
C43 Ru2 C41 C45 -80.2(2) no
C44 Ru2 C41 C42 80.4(2) no
C44 Ru2 C41 C45 -37.4(2) no
C45 Ru2 C41 C42 117.8(3) no
C31 Ru2 C42 C41 80.3(2) no
C31 Ru2 C42 C43 -161.95(19) no
C32 Ru2 C42 C41 121.7(2) no
C32 Ru2 C42 C43 -120.6(2) no
C33 Ru2 C42 C41 163.32(19) no
C33 Ru2 C42 C43 -78.9(2) no
C34 Ru2 C42 C41 -161.2(3) no
C34 Ru2 C42 C43 -43.4(4) no
C41 Ru2 C42 C43 117.8(3) no
C43 Ru2 C42 C41 -117.8(3) no
C44 Ru2 C42 C41 -79.9(2) no
C44 Ru2 C42 C43 37.9(2) no
C45 Ru2 C42 C41 -37.2(2) no
C45 Ru2 C42 C43 80.6(2) no
C32 Ru2 C43 C42 81.0(2) no
C32 Ru2 C43 C44 -161.98(19) no
C33 Ru2 C43 C42 120.9(2) no
C33 Ru2 C43 C44 -122.1(2) no
C34 Ru2 C43 C42 161.2(2) no
C34 Ru2 C43 C44 -81.7(2) no
C35 Ru2 C43 C42 -168.1(3) no
C35 Ru2 C43 C44 -51.1(4) no
C41 Ru2 C43 C42 -37.3(2) no
C41 Ru2 C43 C44 79.8(2) no
C42 Ru2 C43 C44 117.1(3) no
C44 Ru2 C43 C42 -117.1(3) no
C45 Ru2 C43 C42 -79.5(2) no
C45 Ru2 C43 C44 37.60(19) no
C31 Ru2 C44 C43 -171.2(3) no
C31 Ru2 C44 C45 -53.9(4) no
C33 Ru2 C44 C43 77.9(2) no
C33 Ru2 C44 C45 -164.74(18) no
C34 Ru2 C44 C43 117.6(2) no
C34 Ru2 C44 C45 -125.0(2) no
C35 Ru2 C44 C43 157.82(19) no
C35 Ru2 C44 C45 -84.8(2) no
C41 Ru2 C44 C43 -80.4(2) no
C41 Ru2 C44 C45 37.0(2) no
C42 Ru2 C44 C43 -37.9(2) no
C42 Ru2 C44 C45 79.5(2) no
C43 Ru2 C44 C45 117.4(3) no
C45 Ru2 C44 C43 -117.4(3) no
C31 Ru2 C45 C41 -83.3(2) no
C31 Ru2 C45 C44 158.6(2) no
C34 Ru2 C45 C41 -166.8(2) no
C34 Ru2 C45 C44 75.1(2) no
C35 Ru2 C45 C41 -125.5(2) no
C35 Ru2 C45 C44 116.4(2) no
C41 Ru2 C45 C44 -118.1(3) no
C42 Ru2 C45 C41 37.5(2) no
C42 Ru2 C45 C44 -80.6(2) no
C43 Ru2 C45 C41 80.4(2) no
C43 Ru2 C45 C44 -37.8(2) no
C44 Ru2 C45 C41 118.1(3) no
C111 O21 C311 C31 172.1(2) no
C311 O21 C111 O11 84.7(4) no
C311 O21 C111 C11 -100.3(3) no
C111 O21 C311 O31 -8.5(4) no
C15 C11 C12 Ru1 -61.6(2) no
Ru1 C11 C12 C13 62.1(2) no
C15 C11 C12 C13 0.5(4) no
C111 C11 C12 Ru1 111.8(3) no
C111 C11 C12 C13 173.8(3) no
Ru1 C11 C15 C14 -62.9(2) no
C12 C11 C15 Ru1 62.1(2) no
C12 C11 C15 C14 -0.8(3) no
C111 C11 C15 Ru1 -111.3(3) no
C111 C11 C15 C14 -174.2(3) no
Ru1 C11 C111 O11 -89.2(4) no
Ru1 C11 C111 O21 96.3(3) no
C12 C11 C111 O11 -175.9(3) no
C12 C11 C111 O21 9.6(4) no
C15 C11 C111 O11 -3.6(6) no
C15 C11 C111 O21 -178.1(3) no
Ru1 C12 C13 C14 61.2(2) no
C11 C12 C13 C14 0.1(4) no
C11 C12 C13 Ru1 -61.1(2) no
Ru1 C13 C14 C15 60.4(2) no
C12 C13 C14 C15 -0.7(4) no
C12 C13 C14 Ru1 -61.0(2) no
C13 C14 C15 Ru1 -61.1(2) no
Ru1 C14 C15 C11 62.0(2) no
C13 C14 C15 C11 0.9(4) no
C22 C21 C25 C24 -0.8(4) no
C25 C21 C22 Ru1 62.0(2) no
Ru1 C21 C22 C23 -61.6(2) no
C22 C21 C25 Ru1 -62.0(2) no
C25 C21 C22 C23 0.4(4) no
Ru1 C21 C25 C24 61.3(2) no
C21 C22 C23 C24 0.1(4) no
C21 C22 C23 Ru1 61.4(2) no
Ru1 C22 C23 C24 -61.4(2) no
Ru1 C23 C24 C25 -62.2(2) no
C22 C23 C24 Ru1 61.7(2) no
C22 C23 C24 C25 -0.5(4) no
Ru1 C24 C25 C21 -61.4(2) no
C23 C24 C25 Ru1 62.2(2) no
C23 C24 C25 C21 0.8(4) no
Ru2 C31 C32 C33 62.7(2) no
C35 C31 C32 Ru2 -61.8(2) no
C35 C31 C32 C33 0.8(3) no
C311 C31 C32 Ru2 116.9(3) no
C311 C31 C32 C33 179.6(3) no
Ru2 C31 C35 C34 -62.3(2) no
C32 C31 C35 Ru2 61.8(2) no
C32 C31 C35 C34 -0.6(4) no
C311 C31 C35 Ru2 -117.0(3) no
C35 C31 C311 O31 174.3(3) no
C311 C31 C35 C34 -179.3(3) no
Ru2 C31 C311 O21 -96.3(3) no
Ru2 C31 C311 O31 84.4(4) no
C32 C31 C311 O21 175.2(3) no
C32 C31 C311 O31 -4.2(5) no
C35 C31 C311 O21 -6.3(4) no
C31 C32 C33 C34 -0.8(4) no
Ru2 C32 C33 C34 61.2(2) no
C31 C32 C33 Ru2 -61.9(2) no
C32 C33 C34 C35 0.4(4) no
Ru2 C33 C34 C35 61.0(2) no
C32 C33 C34 Ru2 -60.6(2) no
C33 C34 C35 C31 0.1(4) no
Ru2 C34 C35 C31 61.5(2) no
C33 C34 C35 Ru2 -61.4(2) no
Ru2 C41 C42 C43 -61.4(3) no
C45 C41 C42 Ru2 61.6(2) no
C45 C41 C42 C43 0.2(4) no
Ru2 C41 C45 C44 61.1(2) no
C42 C41 C45 Ru2 -61.3(2) no
C42 C41 C45 C44 -0.3(4) no
Ru2 C42 C43 C44 -62.1(2) no
C41 C42 C43 Ru2 62.0(3) no
C41 C42 C43 C44 -0.1(4) no
Ru2 C43 C44 C45 -62.4(2) no
C42 C43 C44 Ru2 62.3(3) no
C42 C43 C44 C45 -0.1(4) no
Ru2 C44 C45 C41 -61.7(2) no
C43 C44 C45 Ru2 61.9(2) no
C43 C44 C45 C41 0.2(4) no
